data_4333219
loop_
_publ_author_name
'Schelter, Eric J.'
'Morris, David E.'
'Scott, Brian L.'
'Thompson, Joe D.'
'Kiplinger, Jaqueline L.'

_publ_section_title
;
 Toward actinide molecular magnetic materials: coordination polymers of
 U(IV) and the organic acceptors TCNQ and TCNE.
;
_journal_issue 14
_journal_name_full 'Inorganic chemistry'
_journal_page_first 5528
_journal_page_last 5536
_journal_paper_doi 10.1021/ic0700295
_journal_volume 46
_journal_year 2007
_chemical_formula_sum 'C20 H27 K N5 O'
_chemical_formula_weight 392.57
_chemical_name_systematic
; 
 ? 
;
_space_group_IT_number 15
_symmetry_cell_setting monoclinic
_symmetry_space_group_name_Hall '-C 2yc'
_symmetry_space_group_name_H-M 'C 1 2/c 1'
_atom_sites_solution_hydrogens geom
_atom_sites_solution_primary direct
_atom_sites_solution_secondary difmap
_audit_creation_method SHELXL-97
_cell_angle_alpha 90.00
_cell_angle_beta 98.159(2)
_cell_angle_gamma 90.00
_cell_formula_units_Z 8
_cell_length_a 27.054(3)
_cell_length_b 12.1104(15)
_cell_length_c 15.1194(19)
_cell_measurement_temperature 141(2)
_cell_volume 4903.5(10)
_computing_cell_refinement 'SAINT+, v. 7.06 (Bruker AXS, 2001)'
_computing_data_collection 'APEX II, v. 1.08 (Bruker AXS, 2003)'
_computing_data_reduction 'SAINT+, v. 7.06 (Bruker AXS, 2001)'
_computing_molecular_graphics 'SHELXTL, v. 6.10, (Bruker AXS, 2000)'
_computing_publication_material 'SHELXTL, v. 6.10, (Bruker AXS, 2000)'
_computing_structure_refinement 'SHELXL-97 (Sheldrick, 1997)'
_computing_structure_solution 'SHELXS-97 (Sheldrick, 1990)'
_diffrn_ambient_temperature 141(2)
_diffrn_measured_fraction_theta_full 1.000
_diffrn_measured_fraction_theta_max 0.998
_diffrn_measurement_device_type 'Bruker D8 with APEXII CCD'
_diffrn_measurement_method '\w scans'
_diffrn_radiation_monochromator graphite
_diffrn_radiation_source 'fine-focus sealed tube'
_diffrn_radiation_type MoK\a
_diffrn_radiation_wavelength 0.71073
_diffrn_reflns_av_R_equivalents 0.0962
_diffrn_reflns_av_sigmaI/netI 0.0801
_diffrn_reflns_limit_h_max 32
_diffrn_reflns_limit_h_min -32
_diffrn_reflns_limit_k_max 14
_diffrn_reflns_limit_k_min -14
_diffrn_reflns_limit_l_max 18
_diffrn_reflns_limit_l_min -18
_diffrn_reflns_number 24302
_diffrn_reflns_theta_full 25.00
_diffrn_reflns_theta_max 25.37
_diffrn_reflns_theta_min 1.52
_diffrn_standards_decay_% <2
_diffrn_standards_interval_count 0
_diffrn_standards_interval_time 0
_diffrn_standards_number 0
_exptl_absorpt_coefficient_mu 0.233
_exptl_absorpt_correction_T_max 0.9907
_exptl_absorpt_correction_T_min 0.9681
_exptl_absorpt_correction_type multi-scan
_exptl_absorpt_process_details 'SADABS 2.03 (Sheldrick, 2001)'
_exptl_crystal_density_diffrn 1.064
_exptl_crystal_density_method 'not measured'
_exptl_crystal_F_000 1672
_exptl_crystal_size_max 0.14
_exptl_crystal_size_mid 0.08
_exptl_crystal_size_min 0.04
_refine_diff_density_max 0.196
_refine_diff_density_min -0.190
_refine_diff_density_rms 0.047
_refine_ls_extinction_method none
_refine_ls_goodness_of_fit_ref 0.829
_refine_ls_hydrogen_treatment constr
_refine_ls_matrix_type full
_refine_ls_number_parameters 268
_refine_ls_number_reflns 4499
_refine_ls_number_restraints 10
_refine_ls_restrained_S_all 0.831
_refine_ls_R_factor_all 0.0975
_refine_ls_R_factor_gt 0.0537
_refine_ls_shift/su_max 0.000
_refine_ls_shift/su_mean 0.000
_refine_ls_structure_factor_coef Fsqd
_refine_ls_weighting_details 'calc w=1/[\s^2^(Fo^2^)+(0.1000P)^2^+0.0000P] where P=(Fo^2^+2Fc^2^)/3'
_refine_ls_weighting_scheme calc
_refine_ls_wR_factor_gt 0.1333
_refine_ls_wR_factor_ref 0.1590
_reflns_number_gt 2787
_reflns_number_total 4499
_reflns_threshold_expression >2sigma(I)
_cod_data_source_file ic0700295sup1.cif
_cod_data_source_block apx377s
_cod_depositor_comments 'Adding full bibliography for 4333219.cif.'
_cod_original_cell_volume 4903.6(11)
_cod_original_sg_symbol_H-M 'C 2/c'
_cod_database_code 4333219

loop_
_symmetry_equiv_pos_as_xyz
'x, y, z'
'-x, y, -z+1/2'
'x+1/2, y+1/2, z'
'-x+1/2, y+1/2, -z+1/2'
'-x, -y, -z'
'x, -y, z-1/2'
'-x+1/2, -y+1/2, -z'
'x+1/2, -y+1/2, z-1/2'

loop_
_atom_site_label
_atom_site_type_symbol
_atom_site_fract_x
_atom_site_fract_y
_atom_site_fract_z
_atom_site_U_iso_or_equiv
_atom_site_adp_type
_atom_site_occupancy
_atom_site_symmetry_multiplicity
_atom_site_calc_flag
_atom_site_refinement_flags
K1 K 0.14354(2) 0.04489(5) 0.04088(4) 0.0331(2) Uani 1 1 d .
O1 O 0.21991(7) -0.11487(17) 0.03601(13) 0.0336(5) Uani 1 1 d .
O2 O 0.14629(7) -0.14363(16) 0.15140(13) 0.0322(5) Uani 1 1 d .
O3 O 0.06000(8) -0.01212(17) 0.12017(15) 0.0384(5) Uani 1 1 d .
O4 O 0.06481(8) 0.19612(18) 0.03548(15) 0.0435(6) Uani 1 1 d .
O5 O 0.13600(8) 0.21589(18) -0.08485(15) 0.0432(6) Uani 1 1 d .
O6 O 0.22441(8) 0.09149(17) -0.04975(13) 0.0373(5) Uani 1 1 d .
N1 N 0.18621(12) 0.1654(3) 0.1938(2) 0.0573(9) Uani 1 1 d .
N2 N 0.10097(10) 0.0858(3) 0.3976(2) 0.0477(8) Uani 1 1 d .
N3 N 0.08428(11) 0.4214(3) 0.4542(2) 0.0565(9) Uani 1 1 d .
N4 N 0.16131(13) 0.5083(3) 0.2381(2) 0.0588(9) Uani 1 1 d .
C1 C 0.22655(11) -0.1814(3) 0.1147(2) 0.0360(8) Uani 1 1 d .
H1A H 0.2396 -0.1366 0.1659 0.043 Uiso 1 1 calc R
H1B H 0.2504 -0.2397 0.1086 0.043 Uiso 1 1 calc R
C2 C 0.17783(11) -0.2304(2) 0.1287(2) 0.0363(8) Uani 1 1 d .
H2A H 0.1626 -0.2671 0.0746 0.044 Uiso 1 1 calc R
H2B H 0.1828 -0.2845 0.1764 0.044 Uiso 1 1 calc R
C3 C 0.09845(11) -0.1826(3) 0.1655(2) 0.0364(8) Uani 1 1 d .
H3A H 0.1020 -0.2387 0.2117 0.044 Uiso 1 1 calc R
H3B H 0.0814 -0.2153 0.1109 0.044 Uiso 1 1 calc R
C4 C 0.06888(12) -0.0884(3) 0.1927(2) 0.0396(8) Uani 1 1 d .
H4A H 0.0374 -0.1147 0.2083 0.048 Uiso 1 1 calc R
H4B H 0.0870 -0.0522 0.2447 0.048 Uiso 1 1 calc R
C5 C 0.03173(12) 0.0813(3) 0.1413(3) 0.0478(9) Uani 1 1 d .
H5A H 0.0509 0.1242 0.1884 0.057 Uiso 1 1 calc R
H5B H 0.0012 0.0571 0.1622 0.057 Uiso 1 1 calc R
C6 C 0.01943(12) 0.1507(3) 0.0590(3) 0.0537(10) Uani 1 1 d .
H6A H 0.0030 0.1059 0.0103 0.064 Uiso 1 1 calc R
H6B H -0.0031 0.2098 0.0702 0.064 Uiso 1 1 calc R
C7 C 0.05605(14) 0.2563(3) -0.0463(3) 0.0545(10) Uani 1 1 d .
H7A H 0.0322 0.3150 -0.0416 0.065 Uiso 1 1 calc R
H7B H 0.0424 0.2076 -0.0946 0.065 Uiso 1 1 calc R
C8 C 0.10454(14) 0.3042(3) -0.0653(3) 0.0536(10) Uani 1 1 d .
H8A H 0.0987 0.3543 -0.1158 0.064 Uiso 1 1 calc R
H8B H 0.1204 0.3452 -0.0138 0.064 Uiso 1 1 calc R
C9 C 0.18293(13) 0.2551(3) -0.1040(2) 0.0484(9) Uani 1 1 d .
H9A H 0.2002 0.2938 -0.0525 0.058 Uiso 1 1 calc R
H9B H 0.1779 0.3063 -0.1538 0.058 Uiso 1 1 calc R
C10 C 0.21318(13) 0.1596(3) -0.1264(2) 0.0475(9) Uani 1 1 d .
H10A H 0.1947 0.1177 -0.1749 0.057 Uiso 1 1 calc R
H10B H 0.2439 0.1855 -0.1457 0.057 Uiso 1 1 calc R
C11 C 0.25564(12) 0.0016(3) -0.0640(2) 0.0428(8) Uani 1 1 d .
H11A H 0.2870 0.0286 -0.0800 0.051 Uiso 1 1 calc R
H11B H 0.2396 -0.0440 -0.1126 0.051 Uiso 1 1 calc R
C12 C 0.26516(11) -0.0649(3) 0.0200(2) 0.0388(8) Uani 1 1 d .
H12A H 0.2900 -0.1213 0.0142 0.047 Uiso 1 1 calc R
H12B H 0.2779 -0.0175 0.0698 0.047 Uiso 1 1 calc R
C13 C 0.1302(3) 0.3501(6) 0.3268(5) 0.0426(12) Uani 0.50 1 d PD
C13' C 0.1183(2) 0.2839(6) 0.3563(4) 0.0292(10) Uani 0.50 1 d PD
C14 C 0.1375(3) 0.2394(6) 0.3101(5) 0.0426(12) Uani 0.50 1 d PD
C14' C 0.1448(2) 0.3113(6) 0.2843(4) 0.0292(10) Uani 0.50 1 d PD
C15 C 0.16583(13) 0.2173(3) 0.2390(2) 0.0491(9) Uani 1 1 d D
C16 C 0.11300(13) 0.1656(3) 0.3698(2) 0.0503(10) Uani 1 1 d D
C17 C 0.10193(13) 0.3740(3) 0.4034(3) 0.0486(9) Uani 1 1 d D
C18 C 0.15059(13) 0.4285(3) 0.2672(2) 0.0457(9) Uani 1 1 d D

loop_
_atom_site_aniso_label
_atom_site_aniso_U_11
_atom_site_aniso_U_22
_atom_site_aniso_U_33
_atom_site_aniso_U_23
_atom_site_aniso_U_13
_atom_site_aniso_U_12
K1 0.0308(4) 0.0317(4) 0.0365(4) 0.0015(3) 0.0035(3) 0.0022(3)
O1 0.0265(11) 0.0395(13) 0.0334(12) 0.0002(10) -0.0006(9) 0.0039(9)
O2 0.0252(11) 0.0322(12) 0.0393(13) 0.0017(10) 0.0050(9) 0.0004(9)
O3 0.0278(12) 0.0385(13) 0.0488(14) 0.0046(11) 0.0049(10) 0.0044(10)
O4 0.0324(13) 0.0404(13) 0.0562(15) 0.0071(11) 0.0007(11) 0.0074(10)
O5 0.0429(14) 0.0364(13) 0.0482(14) 0.0088(11) -0.0008(11) -0.0042(11)
O6 0.0373(13) 0.0399(13) 0.0341(13) 0.0020(10) 0.0030(10) -0.0042(10)
N1 0.057(2) 0.059(2) 0.055(2) -0.0169(17) 0.0052(17) -0.0094(17)
N2 0.0404(17) 0.0498(19) 0.0508(19) 0.0156(15) -0.0003(14) -0.0039(14)
N3 0.047(2) 0.071(2) 0.053(2) -0.0033(18) 0.0120(16) -0.0013(17)
N4 0.067(2) 0.054(2) 0.054(2) 0.0108(17) 0.0048(17) -0.0135(17)
C1 0.0293(17) 0.0385(19) 0.0385(19) 0.0007(15) -0.0008(14) 0.0083(14)
C2 0.0356(18) 0.0316(18) 0.0402(19) 0.0004(15) 0.0004(15) 0.0038(14)
C3 0.0303(18) 0.0406(19) 0.0385(19) 0.0084(15) 0.0055(14) -0.0048(14)
C4 0.0314(18) 0.046(2) 0.043(2) 0.0080(16) 0.0095(15) -0.0006(15)
C5 0.0281(18) 0.048(2) 0.068(3) 0.0059(19) 0.0092(17) 0.0124(16)
C6 0.031(2) 0.048(2) 0.080(3) 0.009(2) 0.0000(18) 0.0084(17)
C7 0.047(2) 0.046(2) 0.066(3) 0.019(2) -0.0077(19) 0.0131(17)
C8 0.059(2) 0.035(2) 0.063(3) 0.0119(18) -0.004(2) 0.0061(18)
C9 0.050(2) 0.045(2) 0.047(2) 0.0123(17) -0.0050(17) -0.0088(18)
C10 0.045(2) 0.060(2) 0.036(2) 0.0122(17) 0.0006(16) -0.0091(18)
C11 0.0329(19) 0.056(2) 0.040(2) -0.0036(17) 0.0082(15) -0.0030(17)
C12 0.0269(17) 0.049(2) 0.0403(19) -0.0044(16) 0.0024(14) 0.0033(15)
C13 0.038(3) 0.048(4) 0.040(3) -0.001(3) 0.001(2) -0.008(3)
C13' 0.025(2) 0.032(3) 0.030(3) -0.001(3) 0.001(2) -0.005(2)
C14 0.038(3) 0.048(4) 0.040(3) -0.001(3) 0.001(2) -0.008(3)
C14' 0.025(2) 0.032(3) 0.030(3) -0.001(3) 0.001(2) -0.005(2)
C15 0.033(2) 0.071(3) 0.041(2) -0.012(2) 0.0000(16) -0.0127(19)
C16 0.041(2) 0.055(2) 0.049(2) 0.0164(19) -0.0137(17) -0.0125(18)
C17 0.038(2) 0.058(2) 0.048(2) -0.0075(19) -0.0013(17) 0.0063(18)
C18 0.041(2) 0.051(2) 0.043(2) 0.0090(18) -0.0009(16) -0.0084(17)

loop_
_atom_type_symbol
_atom_type_description
_atom_type_scat_dispersion_real
_atom_type_scat_dispersion_imag
_atom_type_scat_source
C C 0.0033 0.0016 'International Tables Vol C Tables 4.2.6.8 and 6.1.1.4'
H H 0.0000 0.0000 'International Tables Vol C Tables 4.2.6.8 and 6.1.1.4'
N N 0.0061 0.0033 'International Tables Vol C Tables 4.2.6.8 and 6.1.1.4'
O O 0.0106 0.0060 'International Tables Vol C Tables 4.2.6.8 and 6.1.1.4'
K K 0.2009 0.2494 'International Tables Vol C Tables 4.2.6.8 and 6.1.1.4'

loop_
_geom_angle_atom_site_label_1
_geom_angle_atom_site_label_2
_geom_angle_atom_site_label_3
_geom_angle
_geom_angle_site_symmetry_1
_geom_angle_site_symmetry_3
O3 K1 N2 85.59(8) . 6
O3 K1 O6 175.55(7) . .
N2 K1 O6 89.96(8) 6 .
O3 K1 O5 119.29(7) . .
N2 K1 O5 84.84(8) 6 .
O6 K1 O5 60.33(6) . .
O3 K1 O4 61.02(6) . .
N2 K1 O4 96.86(8) 6 .
O6 K1 O4 119.86(7) . .
O5 K1 O4 60.97(7) . .
O3 K1 O2 60.05(6) . .
N2 K1 O2 88.53(8) 6 .
O6 K1 O2 119.73(6) . .
O5 K1 O2 173.37(7) . .
O4 K1 O2 120.12(6) . .
O3 K1 N1 92.17(8) . .
N2 K1 N1 176.23(10) 6 .
O6 K1 N1 92.26(8) . .
O5 K1 N1 98.91(8) . .
O4 K1 N1 84.67(8) . .
O2 K1 N1 87.72(8) . .
O3 K1 O1 118.63(6) . .
N2 K1 O1 79.37(7) 6 .
O6 K1 O1 60.16(6) . .
O5 K1 O1 118.02(7) . .
O4 K1 O1 176.22(7) . .
O2 K1 O1 60.41(6) . .
N1 K1 O1 99.11(8) . .
C12 O1 C1 112.0(2) . .
C12 O1 K1 111.27(17) . .
C1 O1 K1 111.67(16) . .
C3 O2 C2 112.3(2) . .
C3 O2 K1 114.12(16) . .
C2 O2 K1 114.81(16) . .
C5 O3 C4 112.2(2) . .
C5 O3 K1 113.10(18) . .
C4 O3 K1 115.58(16) . .
C7 O4 C6 111.6(3) . .
C7 O4 K1 113.05(19) . .
C6 O4 K1 114.58(18) . .
C9 O5 C8 111.6(3) . .
C9 O5 K1 113.82(18) . .
C8 O5 K1 113.78(19) . .
C11 O6 C10 112.7(2) . .
C11 O6 K1 116.44(18) . .
C10 O6 K1 115.17(18) . .
C15 N1 K1 127.1(3) . .
C16 N2 K1 132.0(3) . 6_556
O1 C1 C2 109.5(2) . .
O2 C2 C1 108.2(2) . .
O2 C3 C4 108.9(3) . .
O3 C4 C3 108.8(3) . .
O3 C5 C6 108.8(3) . .
O4 C6 C5 108.9(3) . .
O4 C7 C8 108.8(3) . .
O5 C8 C7 108.3(3) . .
O5 C9 C10 108.9(3) . .
O6 C10 C9 109.1(3) . .
O6 C11 C12 108.6(3) . .
O1 C12 C11 109.0(3) . .
C14' C13 C13' 95.6(9) . .
C14' C13 C14 45.4(6) . .
C13' C13 C14 50.4(5) . .
C14' C13 C18 70.7(8) . .
C13' C13 C18 166.2(9) . .
C14 C13 C18 116.1(8) . .
C14' C13 C17 160.6(9) . .
C13' C13 C17 65.0(7) . .
C14 C13 C17 115.3(7) . .
C18 C13 C17 128.6(6) . .
C13 C13' C14 84.1(7) . .
C13 C13' C17 75.4(7) . .
C14 C13' C17 159.3(8) . .
C13 C13' C14' 40.4(5) . .
C14 C13' C14' 43.8(4) . .
C17 C13' C14' 115.8(6) . .
C13 C13' C16 154.4(8) . .
C14 C13' C16 70.3(6) . .
C17 C13' C16 130.2(5) . .
C14' C13' C16 114.0(6) . .
C14' C14 C13' 87.5(7) . .
C14' C14 C13 42.1(5) . .
C13' C14 C13 45.5(5) . .
C14' C14 C15 73.1(7) . .
C13' C14 C15 160.5(8) . .
C13 C14 C15 115.0(7) . .
C14' C14 C16 154.2(9) . .
C13' C14 C16 67.1(6) . .
C13 C14 C16 112.6(7) . .
C15 C14 C16 132.4(6) . .
C13 C14' C14 92.6(8) . .
C13 C14' C13' 43.9(6) . .
C14 C14' C13' 48.8(5) . .
C13 C14' C18 72.3(8) . .
C14 C14' C18 164.8(9) . .
C13' C14' C18 116.2(6) . .
C13 C14' C15 159.6(9) . .
C14 C14' C15 67.5(7) . .
C13' C14' C15 116.2(6) . .
C18 C14' C15 127.4(5) . .
N1 C15 C14 156.8(5) . .
N1 C15 C14' 163.7(4) . .
C14 C15 C14' 39.5(3) . .
N2 C16 C13' 160.2(5) . .
N2 C16 C14 157.2(5) . .
C13' C16 C14 42.6(3) . .
N3 C17 C13' 160.1(5) . .
N3 C17 C13 160.2(5) . .
C13' C17 C13 39.6(3) . .
N4 C18 C14' 162.6(5) . .
N4 C18 C13 160.3(5) . .
C14' C18 C13 37.0(3) . .

loop_
_geom_bond_atom_site_label_1
_geom_bond_atom_site_label_2
_geom_bond_distance
_geom_bond_site_symmetry_2
K1 O3 2.791(2) .
K1 N2 2.796(3) 6
K1 O6 2.799(2) .
K1 O5 2.799(2) .
K1 O4 2.802(2) .
K1 O2 2.824(2) .
K1 N1 2.838(3) .
K1 O1 2.839(2) .
O1 C12 1.417(4) .
O1 C1 1.427(4) .
O2 C3 1.422(3) .
O2 C2 1.426(3) .
O3 C5 1.427(4) .
O3 C4 1.428(4) .
O4 C7 1.426(4) .
O4 C6 1.435(4) .
O5 C9 1.423(4) .
O5 C8 1.424(4) .
O6 C11 1.413(4) .
O6 C10 1.420(4) .
N1 C15 1.128(4) .
N2 C16 1.121(4) .
N2 K1 2.796(3) 6_556
N3 C17 1.118(4) .
N4 C18 1.118(4) .
C1 C2 1.487(4) .
C3 C4 1.485(4) .
C5 C6 1.499(5) .
C7 C8 1.499(5) .
C9 C10 1.484(5) .
C11 C12 1.495(5) .
C13 C14' 0.927(8) .
C13 C13' 0.992(8) .
C13 C14 1.383(10) .
C13 C18 1.469(9) .
C13 C17 1.505(9) .
C13' C14 1.072(8) .
C13' C17 1.409(7) .
C13' C14' 1.423(8) .
C13' C16 1.457(7) .
C14 C14' 0.985(8) .
C14 C15 1.432(8) .
C14 C16 1.490(8) .
C14' C18 1.455(8) .
C14' C15 1.483(8) .
